data_2102594
loop_
_publ_author_name
'Harada, Jun'
'Harakawa, Mayuko'
'Ogawa, Keiichiro'

_publ_section_title
;
 Torsional vibration and central bond length of
 <i>N</i>-benzylideneanilines
;
_journal_issue 5
_journal_name_full 'Acta Crystallographica Section B'
_journal_page_first 578
_journal_page_last 588
_journal_paper_doi 10.1107/S0108768104016532
_journal_volume 60
_journal_year 2004
_chemical_formula_sum 'C14 H13 N O'
_chemical_formula_weight 211.25
_chemical_melting_point 334.45
_chemical_name_systematic
;
N-(4-methoxybenzylidene)aniline
;
_space_group_IT_number 14
_symmetry_cell_setting monoclinic
_symmetry_space_group_name_Hall '-P 2yn'
_symmetry_space_group_name_H-M 'P 1 21/n 1'
_atom_sites_solution_hydrogens difmap
_atom_sites_solution_primary direct
_audit_creation_method SHELXL-97
_cell_angle_alpha 90.00
_cell_angle_beta 95.9980(10)
_cell_angle_gamma 90.00
_cell_formula_units_Z 8
_cell_length_a 10.2529(6)
_cell_length_b 12.6440(7)
_cell_length_c 18.2037(10)
_cell_measurement_reflns_used 7226
_cell_measurement_temperature 300
_cell_measurement_theta_max 25.3
_cell_measurement_theta_min 2.2
_cell_volume 2347.0(2)
_computing_cell_refinement 'SAINT (Bruker, 1998)'
_computing_data_collection 'SMART (Bruker, 1998)'
_computing_data_reduction SAINT
_computing_molecular_graphics 'SHELXTL (Bruker, 2000)'
_computing_publication_material SHELXTL
_computing_structure_refinement 'SHELXL-97 (Sheldrick, 1997)'
_computing_structure_solution 'SHELXS-97 (Sheldrick, 1990)'
_diffrn_ambient_temperature 300
_diffrn_detector_area_resol_mean 8.192
_diffrn_measured_fraction_theta_full 0.999
_diffrn_measured_fraction_theta_max 0.999
_diffrn_measurement_device_type 'Bruker SMART 1000 CCD diffractometer'
_diffrn_measurement_method \w_scan
_diffrn_radiation_monochromator graphite
_diffrn_radiation_source 'fine-focus sealed tube'
_diffrn_radiation_type MoK\a
_diffrn_radiation_wavelength 0.71073
_diffrn_reflns_av_R_equivalents 0.0386
_diffrn_reflns_av_sigmaI/netI 0.0466
_diffrn_reflns_limit_h_max 14
_diffrn_reflns_limit_h_min -14
_diffrn_reflns_limit_k_max 17
_diffrn_reflns_limit_k_min -17
_diffrn_reflns_limit_l_max 25
_diffrn_reflns_limit_l_min -25
_diffrn_reflns_number 35497
_diffrn_reflns_theta_full 30.05
_diffrn_reflns_theta_max 30.05
_diffrn_reflns_theta_min 1.96
_diffrn_standards_decay_% 0
_exptl_absorpt_coefficient_mu 0.075
_exptl_absorpt_correction_T_max 0.9851
_exptl_absorpt_correction_T_min 0.9661
_exptl_absorpt_correction_type multi-scan
_exptl_absorpt_process_details 'SADABS (Sheldrick, 2002)'
_exptl_crystal_colour colourless
_exptl_crystal_density_diffrn 1.196
_exptl_crystal_density_method 'not measured'
_exptl_crystal_description block
_exptl_crystal_F_000 896
_exptl_crystal_size_max 0.46
_exptl_crystal_size_mid 0.40
_exptl_crystal_size_min 0.20
_refine_diff_density_max 0.155
_refine_diff_density_min -0.202
_refine_ls_extinction_method none
_refine_ls_goodness_of_fit_ref 1.012
_refine_ls_hydrogen_treatment refall
_refine_ls_matrix_type full
_refine_ls_number_parameters 393
_refine_ls_number_reflns 6867
_refine_ls_number_restraints 0
_refine_ls_restrained_S_all 1.012
_refine_ls_R_factor_all 0.1194
_refine_ls_R_factor_gt 0.0566
_refine_ls_shift/su_max 0.000
_refine_ls_shift/su_mean 0.000
_refine_ls_structure_factor_coef Fsqd
_refine_ls_weighting_details 'calc w=1/[\s^2^(Fo^2^)+(0.0208P)^2^+0.8084P] where P=(Fo^2^+2Fc^2^)/3'
_refine_ls_weighting_scheme calc
_refine_ls_wR_factor_gt 0.1130
_refine_ls_wR_factor_ref 0.1472
_reflns_number_gt 3566
_reflns_number_total 6867
_reflns_threshold_expression >2sigma(I)
_cod_data_source_file bk5007.cif
_cod_data_source_block 6_rt
_cod_depositor_comments
;
The following automatic conversions were performed:

'_chemical_melting_point' value '61.3_C' was changed to '334.45' - it
was converted from degrees Celsius(C) to Kelvins(K).

Automatic conversion script
Id: cif_fix_values 1646 2011-03-28 12:23:43Z adriana 

The following automatic conversions were performed:

'_chemical_melting_point' value '61.3_C' was changed to '334.45' - it
was converted from degrees Celsius(C) to Kelvins(K).

Automatic conversion script
Id: cif_fix_values 1715 2011-07-08 13:25:40Z adriana 
;
_cod_original_sg_symbol_H-M P_1_21/n_1
_cod_database_code 2102594
_cod_database_fobs_code 2102594

loop_
_symmetry_equiv_pos_as_xyz
'x, y, z'
'-x+1/2, y+1/2, -z+1/2'
'-x, -y, -z'
'x-1/2, -y-1/2, z-1/2'

loop_
_atom_site_label
_atom_site_fract_x
_atom_site_fract_y
_atom_site_fract_z
_atom_site_U_iso_or_equiv
_atom_site_adp_type
_atom_site_calc_flag
_atom_site_occupancy
_atom_site_type_symbol
N1A 0.38099(14) 0.91681(12) 0.15455(9) 0.0631(4) Uani d 1 N
O1A 0.52869(18) 0.58915(12) -0.09114(8) 0.0959(5) Uani d 1 O
C1A 0.43032(16) 0.83813(14) 0.04057(9) 0.0558(4) Uani d 1 C
C2A 0.42241(19) 0.85055(16) -0.03514(11) 0.0658(5) Uani d 1 C
C3A 0.4531(2) 0.76970(16) -0.08118(11) 0.0687(5) Uani d 1 C
C4A 0.49464(19) 0.67410(15) -0.05105(10) 0.0666(5) Uani d 1 C
C5A 0.5040(2) 0.66036(17) 0.02498(11) 0.0752(6) Uani d 1 C
C6A 0.47206(19) 0.74060(16) 0.06988(11) 0.0655(5) Uani d 1 C
C7A 0.39159(17) 0.92481(15) 0.08640(11) 0.0613(4) Uani d 1 C
C8A 0.33845(16) 1.00390(14) 0.19477(11) 0.0610(4) Uani d 1 C
C9A 0.3559(2) 0.99644(19) 0.27058(12) 0.0772(6) Uani d 1 C
C10A 0.3202(3) 1.0781(2) 0.31405(16) 0.0977(8) Uani d 1 C
C11A 0.2627(3) 1.1676(2) 0.28274(18) 0.0957(8) Uani d 1 C
C12A 0.2416(2) 1.1743(2) 0.20756(18) 0.0930(7) Uani d 1 C
C13A 0.2778(2) 1.09372(18) 0.16335(14) 0.0817(6) Uani d 1 C
C14A 0.5069(4) 0.5934(3) -0.16959(15) 0.1053(9) Uani d 1 C
H2A 0.391(2) 0.9191(16) -0.0560(11) 0.082(6) Uiso d 1 H
H3A 0.4467(18) 0.7806(15) -0.1336(11) 0.078(6) Uiso d 1 H
H5A 0.534(2) 0.5936(17) 0.0441(11) 0.090(7) Uiso d 1 H
H6A 0.4772(17) 0.7318(14) 0.1225(10) 0.068(5) Uiso d 1 H
H7A 0.376(2) 0.9910(16) 0.0595(11) 0.086(6) Uiso d 1 H
H9A 0.400(2) 0.9326(19) 0.2909(12) 0.099(8) Uiso d 1 H
H10A 0.337(2) 1.0696(18) 0.3672(14) 0.103(8) Uiso d 1 H
H11A 0.232(2) 1.223(2) 0.3107(14) 0.114(9) Uiso d 1 H
H12A 0.199(2) 1.236(2) 0.1842(13) 0.108(8) Uiso d 1 H
H13A 0.262(2) 1.1001(17) 0.1112(13) 0.092(7) Uiso d 1 H
H14A 0.531(3) 0.528(2) -0.1864(15) 0.118(9) Uiso d 1 H
H15A 0.412(3) 0.608(2) -0.1848(17) 0.143(12) Uiso d 1 H
H16A 0.562(3) 0.649(3) -0.1872(19) 0.165(15) Uiso d 1 H
N1B 0.80662(14) 0.97512(11) 0.13195(8) 0.0590(4) Uani d 1 N
O1B 1.00362(16) 0.60192(12) -0.06645(8) 0.0916(5) Uani d 1 O
C1B 0.93794(17) 0.85753(14) 0.06682(10) 0.0593(4) Uani d 1 C
C2B 1.0641(2) 0.82856(19) 0.05550(14) 0.0843(7) Uani d 1 C
C3B 1.0907(2) 0.74486(19) 0.01120(13) 0.0801(6) Uani d 1 C
C4B 0.9886(2) 0.68691(15) -0.02225(9) 0.0645(5) Uani d 1 C
C5B 0.8609(2) 0.71454(17) -0.01210(11) 0.0708(5) Uani d 1 C
C6B 0.83572(19) 0.79821(16) 0.03171(10) 0.0628(5) Uani d 1 C
C7B 0.91726(19) 0.94515(15) 0.11619(11) 0.0645(5) Uani d 1 C
C8B 0.79809(17) 1.06201(13) 0.18054(9) 0.0555(4) Uani d 1 C
C9B 0.6977(2) 1.06192(16) 0.22563(11) 0.0670(5) Uani d 1 C
C10B 0.6832(2) 1.14477(18) 0.27353(12) 0.0758(6) Uani d 1 C
C11B 0.7679(2) 1.22903(18) 0.27665(12) 0.0773(6) Uani d 1 C
C12B 0.8665(2) 1.23029(17) 0.23146(13) 0.0797(6) Uani d 1 C
C13B 0.8821(2) 1.14803(16) 0.18323(12) 0.0692(5) Uani d 1 C
C14B 1.1323(4) 0.5650(3) -0.0723(2) 0.1047(9) Uani d 1 C
H2B 1.135(2) 0.8695(19) 0.0792(13) 0.104(7) Uiso d 1 H
H3B 1.180(2) 0.7245(16) 0.0056(11) 0.087(6) Uiso d 1 H
H5B 0.791(2) 0.6736(17) -0.0351(12) 0.091(7) Uiso d 1 H
H6B 0.7463(19) 0.8174(14) 0.0399(10) 0.069(5) Uiso d 1 H
H7B 0.998(2) 0.9792(16) 0.1393(11) 0.087(6) Uiso d 1 H
H9B 0.6375(19) 1.0033(16) 0.2218(10) 0.076(6) Uiso d 1 H
H10B 0.609(2) 1.1417(17) 0.3051(12) 0.098(7) Uiso d 1 H
H11B 0.758(2) 1.2879(17) 0.3108(12) 0.092(7) Uiso d 1 H
H12B 0.931(2) 1.2875(18) 0.2327(11) 0.093(7) Uiso d 1 H
H13B 0.947(2) 1.1510(16) 0.1496(11) 0.085(6) Uiso d 1 H
H14B 1.186(3) 0.617(2) -0.0948(16) 0.132(11) Uiso d 1 H
H15B 1.122(3) 0.506(2) -0.1007(17) 0.131(10) Uiso d 1 H
H16B 1.176(3) 0.546(2) -0.0242(17) 0.128(11) Uiso d 1 H

loop_
_atom_site_aniso_label
_atom_site_aniso_U_11
_atom_site_aniso_U_22
_atom_site_aniso_U_33
_atom_site_aniso_U_12
_atom_site_aniso_U_13
_atom_site_aniso_U_23
N1A 0.0613(9) 0.0605(9) 0.0668(10) -0.0016(7) 0.0027(7) 0.0004(7)
O1A 0.1354(14) 0.0759(10) 0.0743(10) 0.0147(9) 0.0018(9) -0.0098(8)
C1A 0.0476(8) 0.0575(10) 0.0609(10) -0.0098(8) -0.0003(7) 0.0032(8)
C2A 0.0703(12) 0.0604(11) 0.0656(12) -0.0007(9) 0.0017(9) 0.0091(9)
C3A 0.0752(12) 0.0728(13) 0.0567(11) -0.0036(10) -0.0001(9) 0.0065(10)
C4A 0.0737(12) 0.0615(11) 0.0630(11) -0.0035(9) 0.0000(9) -0.0039(9)
C5A 0.0957(15) 0.0612(12) 0.0662(12) 0.0076(11) -0.0038(11) 0.0072(10)
C6A 0.0724(12) 0.0678(12) 0.0545(11) -0.0025(9) -0.0017(9) 0.0052(9)
C7A 0.0548(10) 0.0563(11) 0.0724(12) -0.0053(8) 0.0049(8) 0.0065(9)
C8A 0.0484(9) 0.0605(11) 0.0746(12) -0.0054(8) 0.0091(8) -0.0022(9)
C9A 0.0860(15) 0.0748(14) 0.0733(13) 0.0035(12) 0.0196(11) -0.0003(11)
C10A 0.112(2) 0.103(2) 0.0818(17) 0.0081(16) 0.0281(15) -0.0110(15)
C11A 0.0872(16) 0.0873(18) 0.117(2) 0.0060(14) 0.0333(15) -0.0240(17)
C12A 0.0845(16) 0.0735(15) 0.122(2) 0.0174(13) 0.0159(14) -0.0015(15)
C13A 0.0797(14) 0.0781(15) 0.0865(16) 0.0150(11) 0.0047(12) 0.0007(13)
C14A 0.137(3) 0.103(2) 0.0741(16) 0.012(2) 0.0047(17) -0.0231(16)
N1B 0.0606(9) 0.0541(8) 0.0621(9) -0.0051(7) 0.0057(7) 0.0016(7)
O1B 0.0973(11) 0.0919(11) 0.0867(10) -0.0031(9) 0.0144(8) -0.0329(9)
C1B 0.0551(10) 0.0616(10) 0.0607(10) -0.0064(8) 0.0038(8) -0.0030(8)
C2B 0.0568(11) 0.0901(16) 0.1058(17) -0.0139(11) 0.0074(11) -0.0345(13)
C3B 0.0589(12) 0.0880(15) 0.0950(15) -0.0062(11) 0.0154(11) -0.0238(12)
C4B 0.0768(12) 0.0646(11) 0.0522(10) -0.0055(10) 0.0078(9) -0.0051(9)
C5B 0.0627(11) 0.0763(13) 0.0709(12) -0.0110(10) -0.0048(9) -0.0116(10)
C6B 0.0544(10) 0.0689(12) 0.0641(11) -0.0025(9) 0.0015(8) -0.0026(9)
C7B 0.0577(11) 0.0648(11) 0.0699(12) -0.0083(9) 0.0014(9) -0.0077(9)
C8B 0.0596(10) 0.0518(9) 0.0540(9) -0.0004(8) 0.0011(8) 0.0059(8)
C9B 0.0694(12) 0.0603(11) 0.0727(12) -0.0030(10) 0.0132(10) 0.0093(10)
C10B 0.0877(15) 0.0750(14) 0.0673(12) 0.0100(12) 0.0201(11) 0.0101(11)
C11B 0.0984(16) 0.0696(13) 0.0625(12) 0.0096(12) 0.0025(11) -0.0056(10)
C12B 0.0874(15) 0.0644(13) 0.0864(15) -0.0153(11) 0.0044(12) -0.0106(11)
C13B 0.0716(12) 0.0665(12) 0.0705(12) -0.0120(10) 0.0130(10) -0.0025(10)
C14B 0.121(2) 0.097(2) 0.099(2) 0.0112(19) 0.0290(19) -0.0270(18)

loop_
_atom_type_symbol
_atom_type_description
_atom_type_scat_dispersion_real
_atom_type_scat_dispersion_imag
_atom_type_scat_source
C C 0.0033 0.0016 'International Tables Vol C Tables 4.2.6.8 and 6.1.1.4'
H H 0.0000 0.0000 'International Tables Vol C Tables 4.2.6.8 and 6.1.1.4'
N N 0.0061 0.0033 'International Tables Vol C Tables 4.2.6.8 and 6.1.1.4'
O O 0.0106 0.0060 'International Tables Vol C Tables 4.2.6.8 and 6.1.1.4'

loop_
_geom_angle_atom_site_label_1
_geom_angle_atom_site_label_2
_geom_angle_atom_site_label_3
_geom_angle
C7A N1A C8A 120.61(16)
C4A O1A C14A 119.0(2)
C2A C1A C6A 117.81(18)
C2A C1A C7A 119.65(17)
C6A C1A C7A 122.52(17)
C3A C2A C1A 121.93(19)
C3A C2A H2A 120.2(11)
C1A C2A H2A 117.8(11)
C4A C3A C2A 119.32(18)
C4A C3A H3A 120.5(12)
C2A C3A H3A 120.1(12)
O1A C4A C3A 124.34(18)
O1A C4A C5A 116.10(18)
C3A C4A C5A 119.57(19)
C6A C5A C4A 120.55(19)
C6A C5A H5A 121.9(13)
C4A C5A H5A 117.5(13)
C5A C6A C1A 120.82(18)
C5A C6A H6A 121.3(11)
C1A C6A H6A 117.9(11)
N1A C7A C1A 124.03(18)
N1A C7A H7A 122.5(12)
C1A C7A H7A 113.5(12)
C9A C8A C13A 118.3(2)
C9A C8A N1A 116.75(18)
C13A C8A N1A 124.87(18)
C10A C9A C8A 120.8(2)
C10A C9A H9A 122.9(13)
C8A C9A H9A 116.2(13)
C11A C10A C9A 120.6(3)
C11A C10A H10A 122.0(14)
C9A C10A H10A 117.4(15)
C12A C11A C10A 118.9(3)
C12A C11A H11A 118.1(16)
C10A C11A H11A 122.9(16)
C11A C12A C13A 121.1(3)
C11A C12A H12A 120.3(14)
C13A C12A H12A 118.6(15)
C12A C13A C8A 120.1(2)
C12A C13A H13A 119.6(14)
C8A C13A H13A 120.3(14)
O1A C14A H14A 106.1(17)
O1A C14A H15A 109.3(18)
H14A C14A H15A 111(2)
O1A C14A H16A 109(2)
H14A C14A H16A 111(3)
H15A C14A H16A 111(3)
C7B N1B C8B 119.44(15)
C4B O1B C14B 118.0(2)
C2B C1B C6B 117.50(18)
C2B C1B C7B 119.55(17)
C6B C1B C7B 122.91(17)
C3B C2B C1B 122.6(2)
C3B C2B H2B 119.7(14)
C1B C2B H2B 117.8(14)
C4B C3B C2B 119.0(2)
C4B C3B H3B 119.9(12)
C2B C3B H3B 121.0(12)
O1B C4B C3B 123.94(19)
O1B C4B C5B 116.38(17)
C3B C4B C5B 119.68(19)
C6B C5B C4B 120.79(18)
C6B C5B H5B 120.2(13)
C4B C5B H5B 119.0(13)
C5B C6B C1B 120.49(18)
C5B C6B H6B 121.3(11)
C1B C6B H6B 118.2(11)
N1B C7B C1B 124.28(17)
N1B C7B H7B 120.5(12)
C1B C7B H7B 115.1(12)
C9B C8B C13B 118.61(18)
C9B C8B N1B 117.90(16)
C13B C8B N1B 123.46(17)
C10B C9B C8B 120.7(2)
C10B C9B H9B 121.3(12)
C8B C9B H9B 118.0(12)
C11B C10B C9B 120.4(2)
C11B C10B H10B 121.5(13)
C9B C10B H10B 118.2(13)
C12B C11B C10B 119.2(2)
C12B C11B H11B 120.4(13)
C10B C11B H11B 120.4(13)
C11B C12B C13B 121.0(2)
C11B C12B H12B 122.2(13)
C13B C12B H12B 116.8(13)
C12B C13B C8B 120.0(2)
C12B C13B H13B 121.0(13)
C8B C13B H13B 118.8(13)
O1B C14B H14B 112.4(17)
O1B C14B H15B 105.4(19)
H14B C14B H15B 111(2)
O1B C14B H16B 110.9(17)
H14B C14B H16B 108(2)
H15B C14B H16B 109(3)

loop_
_geom_bond_atom_site_label_1
_geom_bond_atom_site_label_2
_geom_bond_distance
N1A C7A 1.261(2)
N1A C8A 1.416(2)
O1A C4A 1.364(2)
O1A C14A 1.423(3)
C1A C2A 1.381(2)
C1A C6A 1.393(2)
C1A C7A 1.457(3)
C2A C3A 1.379(3)
C2A H2A 0.99(2)
C3A C4A 1.377(3)
C3A H3A 0.959(19)
C4A C5A 1.388(3)
C5A C6A 1.364(3)
C5A H5A 0.95(2)
C6A H6A 0.961(18)
C7A H7A 0.97(2)
C8A C9A 1.376(3)
C8A C13A 1.389(3)
C9A C10A 1.374(3)
C9A H9A 0.98(2)
C10A C11A 1.372(4)
C10A H10A 0.97(2)
C11A C12A 1.366(4)
C11A H11A 0.94(3)
C12A C13A 1.373(3)
C12A H12A 0.97(2)
C13A H13A 0.95(2)
C14A H14A 0.93(3)
C14A H15A 1.00(3)
C14A H16A 0.97(3)
N1B C7B 1.257(2)
N1B C8B 1.419(2)
O1B C4B 1.361(2)
O1B C14B 1.414(3)
C1B C2B 1.380(3)
C1B C6B 1.389(2)
C1B C7B 1.456(2)
C2B C3B 1.375(3)
C2B H2B 0.95(2)
C3B C4B 1.367(3)
C3B H3B 0.97(2)
C4B C5B 1.386(3)
C5B C6B 1.366(3)
C5B H5B 0.94(2)
C6B H6B 0.974(18)
C7B H7B 0.99(2)
C8B C9B 1.382(3)
C8B C13B 1.385(2)
C9B C10B 1.381(3)
C9B H9B 0.96(2)
C10B C11B 1.372(3)
C10B H10B 1.00(2)
C11B C12B 1.368(3)
C11B H11B 0.98(2)
C12B C13B 1.381(3)
C12B H12B 0.98(2)
C13B H13B 0.95(2)
C14B H14B 0.98(3)
C14B H15B 0.91(3)
C14B H16B 0.97(3)

loop_
_geom_torsion_atom_site_label_1
_geom_torsion_atom_site_label_2
_geom_torsion_atom_site_label_3
_geom_torsion_atom_site_label_4
_geom_torsion
C6A C1A C2A C3A 0.7(3)
C7A C1A C2A C3A -177.47(17)
C1A C2A C3A C4A -1.0(3)
C14A O1A C4A C3A -7.4(4)
C14A O1A C4A C5A 172.7(3)
C2A C3A C4A O1A -179.35(19)
C2A C3A C4A C5A 0.5(3)
O1A C4A C5A C6A -179.9(2)
C3A C4A C5A C6A 0.2(3)
C4A C5A C6A C1A -0.5(3)
C2A C1A C6A C5A 0.1(3)
C7A C1A C6A C5A 178.15(18)
C8A N1A C7A C1A -177.83(15)
C2A C1A C7A N1A 171.44(17)
C6A C1A C7A N1A -6.6(3)
C7A N1A C8A C9A -166.58(18)
C7A N1A C8A C13A 15.3(3)
C13A C8A C9A C10A -3.2(3)
N1A C8A C9A C10A 178.6(2)
C8A C9A C10A C11A 1.9(4)
C9A C10A C11A C12A -0.1(4)
C10A C11A C12A C13A -0.5(4)
C11A C12A C13A C8A -0.8(4)
C9A C8A C13A C12A 2.6(3)
N1A C8A C13A C12A -179.3(2)
C6B C1B C2B C3B 0.3(3)
C7B C1B C2B C3B 178.2(2)
C1B C2B C3B C4B -0.9(4)
C14B O1B C4B C3B 6.5(3)
C14B O1B C4B C5B -173.9(2)
C2B C3B C4B O1B -179.2(2)
C2B C3B C4B C5B 1.2(3)
O1B C4B C5B C6B 179.53(18)
C3B C4B C5B C6B -0.8(3)
C4B C5B C6B C1B 0.2(3)
C2B C1B C6B C5B 0.1(3)
C7B C1B C6B C5B -177.77(18)
C8B N1B C7B C1B -179.68(16)
C2B C1B C7B N1B -177.5(2)
C6B C1B C7B N1B 0.3(3)
C7B N1B C8B C9B -147.77(18)
C7B N1B C8B C13B 34.5(3)
C13B C8B C9B C10B -1.4(3)
N1B C8B C9B C10B -179.25(17)
C8B C9B C10B C11B 0.5(3)
C9B C10B C11B C12B 0.4(3)
C10B C11B C12B C13B -0.3(3)
C11B C12B C13B C8B -0.6(3)
C9B C8B C13B C12B 1.4(3)
N1B C8B C13B C12B 179.18(18)

loop_
_cod_related_entry_id
_cod_related_entry_database
_cod_related_entry_code
1 ChemSpider 89076
